data_7108763
loop_
_publ_author_name
'Qiwen Hou'
'Zhenhua Zhang'
'Fanji Kong'
'Shaozhong Wang'
'Huaqin Wang'
'Zhu-Jun Yao'

_publ_section_title
;
 Assembly of fused indenes via Au(I)-catalyzed C1-C5 cyclization of
 enediynes bearing an internal nucleophile
;
_journal_name_full Chem.Commun.
_journal_page_first 695
_journal_paper_doi 10.1039/c2cc36245g
_journal_volume 49
_journal_year 2013
_chemical_formula_sum 'C19 H14 O4'
_chemical_formula_weight 306.30
_chemical_name_systematic
;
?
;
_space_group_IT_number 61
_symmetry_cell_setting orthorhombic
_symmetry_space_group_name_Hall '-P 2ac 2ab'
_symmetry_space_group_name_H-M 'P b c a'
_atom_sites_solution_hydrogens geom
_atom_sites_solution_primary direct
_atom_sites_solution_secondary difmap
_audit_creation_method SHELXL-97
_cell_angle_alpha 90.00
_cell_angle_beta 90.00
_cell_angle_gamma 90.00
_cell_formula_units_Z 8
_cell_length_a 7.2210(14)
_cell_length_b 17.001(3)
_cell_length_c 23.199(5)
_cell_measurement_reflns_used 25
_cell_measurement_temperature 293(2)
_cell_measurement_theta_max 13
_cell_measurement_theta_min 10
_cell_volume 2848.0(10)
_computing_cell_refinement 'CAD4 EXPRESS'
_computing_data_collection 'CAD4 EXPRESS(Enraf-Nonius,1994)'
_computing_data_reduction 'XCAD4(Harms & Wocadlo,1995)'
_computing_structure_refinement 'SHELXL-97 (Sheldrick, 1997)'
_computing_structure_solution 'SHELXS-97 (Sheldrick, 1990)'
_diffrn_ambient_temperature 293(2)
_diffrn_measured_fraction_theta_full 0.998
_diffrn_measured_fraction_theta_max 0.998
_diffrn_measurement_device_type 'Nonius cad4'
_diffrn_measurement_method \w/2\q
_diffrn_radiation_monochromator graphite
_diffrn_radiation_source 'fine-focus sealed tube'
_diffrn_radiation_type MoK\a
_diffrn_radiation_wavelength 0.71073
_diffrn_reflns_av_R_equivalents 0.0480
_diffrn_reflns_av_sigmaI/netI 0.0486
_diffrn_reflns_limit_h_max 8
_diffrn_reflns_limit_h_min 0
_diffrn_reflns_limit_k_max 20
_diffrn_reflns_limit_k_min 0
_diffrn_reflns_limit_l_max 27
_diffrn_reflns_limit_l_min -27
_diffrn_reflns_number 5158
_diffrn_reflns_theta_full 25.42
_diffrn_reflns_theta_max 25.42
_diffrn_reflns_theta_min 1.76
_diffrn_standards_decay_% 1
_diffrn_standards_interval_count 200
_diffrn_standards_interval_time 2h
_diffrn_standards_number 3
_exptl_absorpt_coefficient_mu 0.100
_exptl_absorpt_correction_T_max 0.9900
_exptl_absorpt_correction_T_min 0.9705
_exptl_absorpt_correction_type psi-scan
_exptl_crystal_density_diffrn 1.429
_exptl_crystal_density_method 'not measured'
_exptl_crystal_F_000 1280
_exptl_crystal_size_max 0.30
_exptl_crystal_size_mid 0.20
_exptl_crystal_size_min 0.10
_refine_diff_density_max 0.185
_refine_diff_density_min -0.150
_refine_diff_density_rms 0.043
_refine_ls_extinction_coef 0.0035(5)
_refine_ls_extinction_expression Fc^*^=kFc[1+0.001xFc^2^\l^3^/sin(2\q)]^-1/4^
_refine_ls_extinction_method SHELXL
_refine_ls_goodness_of_fit_ref 1.004
_refine_ls_hydrogen_treatment constr
_refine_ls_matrix_type full
_refine_ls_number_parameters 209
_refine_ls_number_reflns 2623
_refine_ls_number_restraints 0
_refine_ls_restrained_S_all 1.004
_refine_ls_R_factor_all 0.0781
_refine_ls_R_factor_gt 0.0462
_refine_ls_shift/su_max 0.000
_refine_ls_shift/su_mean 0.000
_refine_ls_structure_factor_coef Fsqd
_refine_ls_weighting_details 'calc w=1/[\s^2^(Fo^2^)+(0.0550P)^2^+0.0000P] where P=(Fo^2^+2Fc^2^)/3'
_refine_ls_weighting_scheme calc
_refine_ls_wR_factor_gt 0.1045
_refine_ls_wR_factor_ref 0.1174
_reflns_number_gt 1722
_reflns_number_total 2623
_reflns_threshold_expression >2sigma(I)
_cod_data_source_file c2cc36245g.txt
_cod_data_source_block b
_cod_original_sg_symbol_H-M Pbca
_cod_database_code 7108763

loop_
_symmetry_equiv_pos_as_xyz
'x, y, z'
'-x+1/2, -y, z+1/2'
'-x, y+1/2, -z+1/2'
'x+1/2, -y+1/2, -z'
'-x, -y, -z'
'x-1/2, y, -z-1/2'
'x, -y-1/2, z-1/2'
'-x-1/2, y-1/2, z'

loop_
_atom_site_label
_atom_site_type_symbol
_atom_site_fract_x
_atom_site_fract_y
_atom_site_fract_z
_atom_site_U_iso_or_equiv
_atom_site_adp_type
_atom_site_occupancy
_atom_site_symmetry_multiplicity
_atom_site_calc_flag
_atom_site_refinement_flags
O1 O -0.0656(2) 0.78747(9) 0.24337(7) 0.0496(4) Uani 1 1 d .
C1 C 0.0142(3) 0.74748(12) 0.35938(10) 0.0465(6) Uani 1 1 d .
H1A H -0.0429 0.7957 0.3527 0.056 Uiso 1 1 calc R
O2 O 0.07343(19) 0.68236(7) 0.20872(6) 0.0376(4) Uani 1 1 d .
C2 C 0.0518(4) 0.72435(14) 0.41474(10) 0.0525(7) Uani 1 1 d .
H2A H 0.0204 0.7567 0.4456 0.063 Uiso 1 1 calc R
O3 O 0.3694(3) 0.37566(9) 0.06877(6) 0.0560(5) Uani 1 1 d .
C3 C 0.1368(4) 0.65252(14) 0.42455(10) 0.0512(6) Uani 1 1 d .
H3A H 0.1623 0.6367 0.4621 0.061 Uiso 1 1 calc R
O4 O 0.2447(3) 0.50108(9) 0.02093(6) 0.0558(5) Uani 1 1 d .
C4 C 0.1838(3) 0.60451(13) 0.37932(9) 0.0433(6) Uani 1 1 d .
H4A H 0.2419 0.5568 0.3868 0.052 Uiso 1 1 calc R
C5 C 0.1461(3) 0.62587(11) 0.32218(8) 0.0336(5) Uani 1 1 d .
C6 C 0.0608(3) 0.69958(12) 0.31307(9) 0.0351(5) Uani 1 1 d .
C7 C 0.1879(3) 0.58018(11) 0.27166(9) 0.0333(5) Uani 1 1 d .
C8 C 0.1502(3) 0.61051(11) 0.21904(9) 0.0326(5) Uani 1 1 d .
C9 C 0.0162(3) 0.72789(11) 0.25493(10) 0.0374(5) Uani 1 1 d .
C10 C 0.2641(3) 0.50054(11) 0.26238(8) 0.0334(5) Uani 1 1 d .
C11 C 0.2686(3) 0.49061(11) 0.19877(9) 0.0344(5) Uani 1 1 d .
C12 C 0.1997(3) 0.55808(11) 0.17261(8) 0.0340(5) Uani 1 1 d .
C13 C 0.3281(3) 0.42779(12) 0.16534(9) 0.0384(5) Uani 1 1 d .
H13A H 0.3747 0.3826 0.1826 0.046 Uiso 1 1 calc R
C14 C 0.3170(3) 0.43349(13) 0.10609(9) 0.0406(5) Uani 1 1 d .
C15 C 0.2461(3) 0.50235(13) 0.07989(9) 0.0401(5) Uani 1 1 d .
C16 C 0.1866(3) 0.56480(12) 0.11295(8) 0.0375(5) Uani 1 1 d .
H16A H 0.1393 0.6101 0.0959 0.045 Uiso 1 1 calc R
C17 C 0.3165(3) 0.44596(13) 0.29966(9) 0.0461(6) Uani 1 1 d .
H17A H 0.3076 0.4555 0.3390 0.055 Uiso 1 1 calc R
H17B H 0.3622 0.3981 0.2865 0.055 Uiso 1 1 calc R
C18 C 0.4620(4) 0.30925(14) 0.09209(10) 0.0591(7) Uani 1 1 d .
H18A H 0.4913 0.2731 0.0617 0.089 Uiso 1 1 calc R
H18B H 0.3831 0.2838 0.1197 0.089 Uiso 1 1 calc R
H18C H 0.5741 0.3259 0.1107 0.089 Uiso 1 1 calc R
C19 C 0.1954(4) 0.57183(15) -0.00750(10) 0.0656(8) Uani 1 1 d .
H19A H 0.1994 0.5639 -0.0485 0.098 Uiso 1 1 calc R
H19B H 0.2809 0.6126 0.0030 0.098 Uiso 1 1 calc R
H19C H 0.0724 0.5869 0.0037 0.098 Uiso 1 1 calc R

loop_
_atom_site_aniso_label
_atom_site_aniso_U_11
_atom_site_aniso_U_22
_atom_site_aniso_U_33
_atom_site_aniso_U_23
_atom_site_aniso_U_13
_atom_site_aniso_U_12
O1 0.0536(10) 0.0353(8) 0.0598(11) 0.0032(8) -0.0018(8) 0.0076(8)
C1 0.0483(14) 0.0390(12) 0.0521(15) -0.0038(11) 0.0094(12) -0.0027(11)
O2 0.0408(9) 0.0329(8) 0.0391(9) 0.0033(6) -0.0015(7) 0.0017(7)
C2 0.0608(17) 0.0542(15) 0.0425(14) -0.0087(12) 0.0070(12) -0.0029(13)
O3 0.0790(13) 0.0489(10) 0.0401(9) -0.0051(8) 0.0020(9) 0.0155(9)
C3 0.0568(16) 0.0569(15) 0.0399(14) -0.0009(12) 0.0016(12) -0.0011(13)
O4 0.0773(12) 0.0559(10) 0.0341(9) 0.0029(8) -0.0003(8) 0.0055(9)
C4 0.0453(14) 0.0442(13) 0.0404(13) 0.0008(11) -0.0005(11) 0.0042(11)
C5 0.0283(11) 0.0367(11) 0.0359(12) 0.0018(9) 0.0012(9) -0.0048(9)
C6 0.0300(11) 0.0332(11) 0.0422(12) 0.0001(10) 0.0031(10) -0.0053(9)
C7 0.0296(11) 0.0332(11) 0.0370(12) 0.0016(9) -0.0013(10) -0.0039(9)
C8 0.0287(11) 0.0298(11) 0.0394(12) 0.0037(9) -0.0040(9) -0.0023(9)
C9 0.0345(12) 0.0304(11) 0.0472(13) -0.0007(10) 0.0023(10) -0.0057(10)
C10 0.0283(11) 0.0344(11) 0.0374(13) 0.0002(9) -0.0006(10) -0.0038(9)
C11 0.0300(12) 0.0351(11) 0.0383(12) 0.0000(10) 0.0007(10) -0.0048(9)
C12 0.0311(12) 0.0360(11) 0.0350(12) 0.0016(10) -0.0007(9) -0.0033(10)
C13 0.0388(13) 0.0353(11) 0.0412(13) 0.0032(10) 0.0000(10) 0.0006(10)
C14 0.0416(13) 0.0410(12) 0.0392(12) -0.0041(10) 0.0038(11) -0.0015(10)
C15 0.0403(13) 0.0480(13) 0.0321(12) -0.0003(10) -0.0011(10) -0.0043(11)
C16 0.0353(12) 0.0381(12) 0.0392(13) 0.0053(10) -0.0031(10) -0.0016(10)
C17 0.0590(16) 0.0404(13) 0.0389(12) 0.0015(11) -0.0015(12) 0.0056(12)
C18 0.0732(19) 0.0483(15) 0.0556(16) -0.0018(12) 0.0079(14) 0.0153(14)
C19 0.094(2) 0.0640(18) 0.0386(14) 0.0116(12) -0.0036(15) -0.0044(15)

loop_
_atom_type_symbol
_atom_type_description
_atom_type_scat_dispersion_real
_atom_type_scat_dispersion_imag
_atom_type_scat_source
C C 0.0033 0.0000 'International Tables Vol C Tables 4.2.6.8 and 6.1.1.4'
H H 0.0000 0.0000 'International Tables Vol C Tables 4.2.6.8 and 6.1.1.4'
O O 0.0106 0.0000 'International Tables Vol C Tables 4.2.6.8 and 6.1.1.4'

loop_
_geom_angle_atom_site_label_1
_geom_angle_atom_site_label_2
_geom_angle_atom_site_label_3
_geom_angle
C2 C1 C6 120.6(2)
C2 C1 H1A 119.7
C6 C1 H1A 119.7
C8 O2 C9 119.10(16)
C1 C2 C3 119.6(2)
C1 C2 H2A 120.2
C3 C2 H2A 120.2
C14 O3 C18 117.53(17)
C4 C3 C2 120.6(2)
C4 C3 H3A 119.7
C2 C3 H3A 119.7
C15 O4 C19 116.98(17)
C3 C4 C5 121.4(2)
C3 C4 H4A 119.3
C5 C4 H4A 119.3
C4 C5 C6 117.16(19)
C4 C5 C7 126.17(19)
C6 C5 C7 116.67(18)
C1 C6 C5 120.7(2)
C1 C6 C9 117.73(19)
C5 C6 C9 121.62(19)
C8 C7 C5 119.16(18)
C8 C7 C10 107.02(17)
C5 C7 C10 133.79(18)
C7 C8 O2 125.60(18)
C7 C8 C12 112.84(17)
O2 C8 C12 121.56(18)
O1 C9 O2 116.39(19)
O1 C9 C6 126.1(2)
O2 C9 C6 117.54(18)
C17 C10 C7 130.8(2)
C17 C10 C11 124.26(19)
C7 C10 C11 104.90(17)
C13 C11 C12 120.12(19)
C13 C11 C10 130.49(19)
C12 C11 C10 109.39(17)
C11 C12 C16 121.74(18)
C11 C12 C8 105.82(17)
C16 C12 C8 132.43(19)
C14 C13 C11 118.98(19)
C14 C13 H13A 120.5
C11 C13 H13A 120.5
O3 C14 C13 124.44(19)
O3 C14 C15 115.10(18)
C13 C14 C15 120.46(19)
O4 C15 C16 124.49(19)
O4 C15 C14 114.77(18)
C16 C15 C14 120.74(18)
C15 C16 C12 117.96(19)
C15 C16 H16A 121.0
C12 C16 H16A 121.0
C10 C17 H17A 120.0
C10 C17 H17B 120.0
H17A C17 H17B 120.0
O3 C18 H18A 109.5
O3 C18 H18B 109.5
H18A C18 H18B 109.5
O3 C18 H18C 109.5
H18A C18 H18C 109.5
H18B C18 H18C 109.5
O4 C19 H19A 109.5
O4 C19 H19B 109.5
H19A C19 H19B 109.5
O4 C19 H19C 109.5
H19A C19 H19C 109.5
H19B C19 H19C 109.5

loop_
_geom_bond_atom_site_label_1
_geom_bond_atom_site_label_2
_geom_bond_distance
O1 C9 1.203(2)
C1 C2 1.370(3)
C1 C6 1.389(3)
C1 H1A 0.9300
O2 C8 1.363(2)
O2 C9 1.385(2)
C2 C3 1.386(3)
C2 H2A 0.9300
O3 C14 1.364(2)
O3 C18 1.419(3)
C3 C4 1.372(3)
C3 H3A 0.9300
O4 C15 1.368(2)
O4 C19 1.417(3)
C4 C5 1.401(3)
C4 H4A 0.9300
C5 C6 1.412(3)
C5 C7 1.438(3)
C6 C9 1.468(3)
C7 C8 1.353(3)
C7 C10 1.477(3)
C8 C12 1.443(3)
C10 C17 1.324(3)
C10 C11 1.486(3)
C11 C13 1.388(3)
C11 C12 1.390(3)
C12 C16 1.392(3)
C13 C14 1.380(3)
C13 H13A 0.9300
C14 C15 1.415(3)
C15 C16 1.378(3)
C16 H16A 0.9300
C17 H17A 0.9300
C17 H17B 0.9300
C18 H18A 0.9600
C18 H18B 0.9600
C18 H18C 0.9600
C19 H19A 0.9600
C19 H19B 0.9600
C19 H19C 0.9600

loop_
_geom_torsion_atom_site_label_1
_geom_torsion_atom_site_label_2
_geom_torsion_atom_site_label_3
_geom_torsion_atom_site_label_4
_geom_torsion
C6 C1 C2 C3 0.0(4)
C1 C2 C3 C4 0.1(4)
C2 C3 C4 C5 -0.6(4)
C3 C4 C5 C6 1.1(3)
C3 C4 C5 C7 -179.6(2)
C2 C1 C6 C5 0.6(3)
C2 C1 C6 C9 179.9(2)
C4 C5 C6 C1 -1.1(3)
C7 C5 C6 C1 179.56(19)
C4 C5 C6 C9 179.65(19)
C7 C5 C6 C9 0.3(3)
C4 C5 C7 C8 -177.1(2)
C6 C5 C7 C8 2.2(3)
C4 C5 C7 C10 5.0(4)
C6 C5 C7 C10 -175.7(2)
C5 C7 C8 O2 -0.2(3)
C10 C7 C8 O2 178.24(18)
C5 C7 C8 C12 179.94(18)
C10 C7 C8 C12 -1.6(2)
C9 O2 C8 C7 -4.5(3)
C9 O2 C8 C12 175.33(18)
C8 O2 C9 O1 -173.52(18)
C8 O2 C9 C6 6.7(3)
C1 C6 C9 O1 -3.8(3)
C5 C6 C9 O1 175.5(2)
C1 C6 C9 O2 175.95(18)
C5 C6 C9 O2 -4.8(3)
C8 C7 C10 C17 -177.5(2)
C5 C7 C10 C17 0.6(4)
C8 C7 C10 C11 1.3(2)
C5 C7 C10 C11 179.4(2)
C17 C10 C11 C13 -1.7(4)
C7 C10 C11 C13 179.5(2)
C17 C10 C11 C12 178.4(2)
C7 C10 C11 C12 -0.5(2)
C13 C11 C12 C16 0.5(3)
C10 C11 C12 C16 -179.53(19)
C13 C11 C12 C8 179.61(19)
C10 C11 C12 C8 -0.4(2)
C7 C8 C12 C11 1.3(2)
O2 C8 C12 C11 -178.56(18)
C7 C8 C12 C16 -179.7(2)
O2 C8 C12 C16 0.4(3)
C12 C11 C13 C14 -0.2(3)
C10 C11 C13 C14 179.8(2)
C18 O3 C14 C13 -8.0(3)
C18 O3 C14 C15 172.6(2)
C11 C13 C14 O3 -179.4(2)
C11 C13 C14 C15 0.0(3)
C19 O4 C15 C16 6.3(3)
C19 O4 C15 C14 -172.9(2)
O3 C14 C15 O4 -1.4(3)
C13 C14 C15 O4 179.1(2)
O3 C14 C15 C16 179.4(2)
C13 C14 C15 C16 -0.1(3)
O4 C15 C16 C12 -178.8(2)
C14 C15 C16 C12 0.4(3)
C11 C12 C16 C15 -0.6(3)
C8 C12 C16 C15 -179.4(2)
